data_4086890
loop_
_publ_author_name
'Garc\'ia-L\'opez, Jos\'e Antonio'
'Frutos-Pedre\~no, Roberto'
'Bautista, Delia'
'Saura-Llamas, Isabel'
'Vicente, Jos\'e'

_publ_section_title
;
 Norbornadiene as a Building Block for the Synthesis of Linked
 Benzazocinones and Benzazocinium Salts through Tetranuclear
 Carbopalladated Intermediates
;
_journal_issue 2
_journal_name_full Organometallics
_journal_page_first 372
_journal_paper_doi 10.1021/acs.organomet.6b00795
_journal_volume 36
_journal_year 2017
_chemical_formula_sum 'C30 H35 Cl3 N2 O2'
_chemical_formula_weight 561.95
_space_group_crystal_system monoclinic
_space_group_IT_number 14
_space_group_name_Hall '-P 2yn'
_space_group_name_H-M_alt 'P 1 21/n 1'
_symmetry_space_group_name_Hall '-P 2yn'
_symmetry_space_group_name_H-M 'P 1 21/n 1'
_atom_sites_solution_hydrogens mixed
_atom_sites_solution_primary direct
_audit_creation_method SHELXL-2014/7
_cell_angle_alpha 90
_cell_angle_beta 93.051(2)
_cell_angle_gamma 90
_cell_formula_units_Z 8
_cell_length_a 12.8442(14)
_cell_length_b 18.297(2)
_cell_length_c 23.998(3)
_cell_measurement_reflns_used 6267
_cell_measurement_temperature 100(2)
_cell_measurement_theta_max 27.55
_cell_measurement_theta_min 2.23
_cell_volume 5631.8(11)
_computing_cell_refinement 'Bruker SAINT'
_computing_data_collection 'Bruker SMART'
_computing_data_reduction 'Bruker SAINT'
_computing_molecular_graphics 'Bruker Shelxtl'
_computing_publication_material 'Bruker Shelxtl'
_computing_structure_refinement 'SHELXL-2014/7 (Sheldrick, 2014)'
_computing_structure_solution 'SHELXS-97 (Sheldrick, 1990)'
_diffrn_ambient_temperature 100(2)
_diffrn_detector_area_resol_mean 8.26
_diffrn_measured_fraction_theta_full 1.000
_diffrn_measured_fraction_theta_max 0.941
_diffrn_measurement_device_type 'Bruker SMART APEX CCD'
_diffrn_measurement_method \w-scan
_diffrn_radiation_type MoK\a
_diffrn_radiation_wavelength 0.71073
_diffrn_reflns_av_R_equivalents 0.0537
_diffrn_reflns_av_unetI/netI 0.0432
_diffrn_reflns_Laue_measured_fraction_full 1.000
_diffrn_reflns_Laue_measured_fraction_max 0.941
_diffrn_reflns_limit_h_max 17
_diffrn_reflns_limit_h_min -17
_diffrn_reflns_limit_k_max 24
_diffrn_reflns_limit_k_min -24
_diffrn_reflns_limit_l_max 32
_diffrn_reflns_limit_l_min -30
_diffrn_reflns_number 69155
_diffrn_reflns_point_group_measured_fraction_full 1.000
_diffrn_reflns_point_group_measured_fraction_max 0.941
_diffrn_reflns_theta_full 26.000
_diffrn_reflns_theta_max 28.709
_diffrn_reflns_theta_min 1.700
_diffrn_source 'fine-focus sealed tube'
_exptl_absorpt_coefficient_mu 0.356
_exptl_absorpt_correction_T_max 0.9687
_exptl_absorpt_correction_T_min 0.6718
_exptl_absorpt_correction_type multi-scan
_exptl_absorpt_process_details SADABS
_exptl_crystal_colour colourless
_exptl_crystal_density_diffrn 1.326
_exptl_crystal_description block
_exptl_crystal_F_000 2368
_exptl_crystal_size_max 0.350
_exptl_crystal_size_mid 0.240
_exptl_crystal_size_min 0.090
_refine_diff_density_max 0.893
_refine_diff_density_min -0.490
_refine_diff_density_rms 0.077
_refine_ls_extinction_method none
_refine_ls_goodness_of_fit_ref 1.146
_refine_ls_hydrogen_treatment mixed
_refine_ls_matrix_type full
_refine_ls_number_parameters 718
_refine_ls_number_reflns 13711
_refine_ls_number_restraints 21
_refine_ls_restrained_S_all 1.245
_refine_ls_R_factor_all 0.0866
_refine_ls_R_factor_gt 0.0705
_refine_ls_shift/su_max 0.000
_refine_ls_shift/su_mean 0.000
_refine_ls_structure_factor_coef Fsqd
_refine_ls_weighting_details 'w=1/[\s^2^(Fo^2^)+(0.0647P)^2^+5.1260P] where P=(Fo^2^+2Fc^2^)/3'
_refine_ls_weighting_scheme calc
_refine_ls_wR_factor_gt 0.1517
_refine_ls_wR_factor_ref 0.1598
_reflns_Friedel_coverage 0.000
_reflns_number_gt 11349
_reflns_number_total 13711
_reflns_threshold_expression 'I > 2\s(I)'
_cod_data_source_file om6b00795_si_002.cif
_cod_data_source_block jag664s
_cod_depositor_comments 'Adding full bibliography for 4086885--4086890.cif.'
_cod_original_cell_volume 5631.6(11)
_cod_database_code 4086890
_shelx_shelxl_version_number 2014/7
_shelx_space_group_comment
;
The symmetry employed for this shelxl refinement is uniquely defined
by the following loop, which should always be used as a source of
symmetry information in preference to the above space-group names.
They are only intended as comments.
;
_shelx_estimated_absorpt_t_min 0.886
_shelx_estimated_absorpt_t_max 0.969

loop_
_space_group_symop_operation_xyz
'x, y, z'
'-x+1/2, y+1/2, -z+1/2'
'-x, -y, -z'
'x-1/2, -y-1/2, z-1/2'

loop_
_atom_site_label
_atom_site_type_symbol
_atom_site_fract_x
_atom_site_fract_y
_atom_site_fract_z
_atom_site_U_iso_or_equiv
_atom_site_adp_type
_atom_site_occupancy
_atom_site_site_symmetry_order
_atom_site_calc_flag
_atom_site_refinement_flags_posn
_atom_site_refinement_flags_adp
_atom_site_refinement_flags_occupancy
_atom_site_disorder_assembly
_atom_site_disorder_group
N1A N 0.33804(16) 0.94572(10) 0.34145(8) 0.0170(4) Uani 1 1 d . . . . .
H01A H 0.398(2) 0.9611(14) 0.3476(11) 0.016(6) Uiso 1 1 d . . . . .
N1B N 0.10726(15) 0.73597(10) 0.10881(8) 0.0169(4) Uani 1 1 d . . . . .
H01B H 0.134(2) 0.7226(15) 0.0795(12) 0.017(6) Uiso 1 1 d . . . . .
C1A C 0.12307(17) 1.02216(13) 0.29585(11) 0.0226(5) Uani 1 1 d . . . . .
C2A C 0.14622(18) 1.02395(15) 0.35388(11) 0.0254(5) Uani 1 1 d . . . . .
C3A C 0.15373(19) 1.09183(16) 0.38097(12) 0.0332(7) Uani 1 1 d . . . . .
H3A H 0.1655 1.0934 0.4204 0.040 Uiso 1 1 calc R U . . .
C4A C 0.1442(2) 1.15653(16) 0.35132(13) 0.0361(7) Uani 1 1 d . . . . .
H4A H 0.1495 1.2020 0.3703 0.043 Uiso 1 1 calc R U . . .
C5A C 0.1271(2) 1.15480(15) 0.29428(13) 0.0337(6) Uani 1 1 d . . . . .
H5A H 0.1235 1.1991 0.2736 0.040 Uiso 1 1 calc R U . . .
C6A C 0.11509(19) 1.08774(13) 0.26675(12) 0.0265(5) Uani 1 1 d . . . . .
H6A H 0.1012 1.0870 0.2275 0.032 Uiso 1 1 calc R U . . .
C7A C 0.16556(19) 0.95436(15) 0.38613(10) 0.0281(6) Uani 1 1 d . . . . .
H7A H 0.1242 0.9148 0.3675 0.034 Uiso 1 1 calc R U . . .
H7B H 0.1395 0.9608 0.4239 0.034 Uiso 1 1 calc R U . . .
C8A C 0.28120(19) 0.92956(13) 0.39222(10) 0.0229(5) Uani 1 1 d . . . . .
C9A C 0.2871(3) 0.84839(15) 0.40689(12) 0.0359(7) Uani 1 1 d . . . . .
H9A H 0.2568 0.8196 0.3756 0.054 Uiso 1 1 calc R U . . .
H9B H 0.2481 0.8392 0.4402 0.054 Uiso 1 1 calc R U . . .
H9C H 0.3601 0.8342 0.4142 0.054 Uiso 1 1 calc R U . . .
C10A C 0.3384(2) 0.97296(15) 0.43907(10) 0.0287(6) Uani 1 1 d . . . . .
H10A H 0.4127 0.9607 0.4404 0.043 Uiso 1 1 calc R U . . .
H10B H 0.3094 0.9605 0.4748 0.043 Uiso 1 1 calc R U . . .
H10C H 0.3295 1.0254 0.4320 0.043 Uiso 1 1 calc R U . . .
C11A C 0.30962(16) 0.94257(11) 0.28691(9) 0.0147(4) Uani 1 1 d . . . . .
O1A O 0.36678(11) 0.97030(8) 0.25253(6) 0.0159(3) Uani 1 1 d . . . . .
C12A C 0.21074(16) 0.90176(12) 0.26645(9) 0.0151(4) Uani 1 1 d . . . . .
H12A H 0.2033 0.8558 0.2884 0.018 Uiso 1 1 calc R U . . .
C13A C 0.10705(17) 0.94843(13) 0.26750(10) 0.0190(5) Uani 1 1 d . . . . .
H13A H 0.0554 0.9202 0.2886 0.023 Uiso 1 1 calc R U . . .
C14A C 0.21687(16) 0.88365(11) 0.20401(9) 0.0141(4) Uani 1 1 d . . . . .
H14A H 0.2884 0.8706 0.1928 0.017 Uiso 1 1 calc R U . . .
C15A C 0.06898(17) 0.94963(12) 0.20548(10) 0.0193(5) Uani 1 1 d . . . . .
H15A H 0.0193 0.9902 0.1954 0.023 Uiso 1 1 calc R U . . .
C16A C 0.17173(17) 0.95317(12) 0.17576(9) 0.0164(4) Uani 1 1 d . . . . .
H16A H 0.2130 0.9975 0.1855 0.020 Uiso 1 1 calc R U . . .
H16B H 0.1617 0.9483 0.1347 0.020 Uiso 1 1 calc R U . . .
C1B C -0.04273(17) 0.86795(13) 0.13637(10) 0.0210(5) Uani 1 1 d . . . . .
C2B C -0.09142(17) 0.80090(13) 0.12236(10) 0.0209(5) Uani 1 1 d . . . . .
C3B C -0.16402(18) 0.79856(15) 0.07703(11) 0.0266(5) Uani 1 1 d . . . . .
H3B H -0.1989 0.7539 0.0683 0.032 Uiso 1 1 calc R U . . .
C4B C -0.1866(2) 0.85938(16) 0.04462(12) 0.0331(6) Uani 1 1 d . . . . .
H4B H -0.2362 0.8565 0.0139 0.040 Uiso 1 1 calc R U . . .
C5B C -0.1360(2) 0.92461(15) 0.05729(12) 0.0333(6) Uani 1 1 d . . . . .
H5B H -0.1498 0.9667 0.0349 0.040 Uiso 1 1 calc R U . . .
C6B C -0.0651(2) 0.92823(14) 0.10289(11) 0.0269(5) Uani 1 1 d . . . . .
H6B H -0.0310 0.9732 0.1114 0.032 Uiso 1 1 calc R U . . .
C7B C -0.06361(18) 0.73226(13) 0.15474(10) 0.0211(5) Uani 1 1 d . . . . .
H7C H -0.1263 0.7010 0.1558 0.025 Uiso 1 1 calc R U . . .
H7D H -0.0423 0.7457 0.1936 0.025 Uiso 1 1 calc R U . . .
C8B C 0.02564(18) 0.68766(12) 0.12956(10) 0.0193(5) Uani 1 1 d . . . . .
C9B C 0.0726(2) 0.63420(13) 0.17267(10) 0.0237(5) Uani 1 1 d . . . . .
H9D H 0.1276 0.6057 0.1561 0.036 Uiso 1 1 calc R U . . .
H9E H 0.0181 0.6012 0.1848 0.036 Uiso 1 1 calc R U . . .
H9F H 0.1023 0.6614 0.2049 0.036 Uiso 1 1 calc R U . . .
C10B C -0.01734(19) 0.64518(14) 0.07818(10) 0.0244(5) Uani 1 1 d . . . . .
H10D H -0.0516 0.6792 0.0515 0.037 Uiso 1 1 calc R U . . .
H10E H -0.0679 0.6088 0.0897 0.037 Uiso 1 1 calc R U . . .
H10F H 0.0401 0.6205 0.0606 0.037 Uiso 1 1 calc R U . . .
C11B C 0.15641(17) 0.79518(12) 0.12987(9) 0.0157(4) Uani 1 1 d . . . . .
C12B C 0.13282(16) 0.82636(11) 0.18714(9) 0.0140(4) Uani 1 1 d . . . . .
H12B H 0.1332 0.7863 0.2155 0.017 Uiso 1 1 calc R U . . .
C13B C 0.02795(17) 0.87252(12) 0.18914(9) 0.0178(4) Uani 1 1 d . . . . .
H13B H -0.0119 0.8535 0.2208 0.021 Uiso 1 1 calc R U . . .
O1B O 0.22485(14) 0.82480(9) 0.10327(7) 0.0241(4) Uani 1 1 d . . . . .
N1C N 0.80451(15) 0.71661(10) 0.50207(8) 0.0149(4) Uani 1 1 d . . . . .
H01C H 0.785(2) 0.7069(15) 0.5337(12) 0.018(7) Uiso 1 1 d . . . . .
O1C O 0.71262(12) 0.81902(8) 0.51151(6) 0.0176(3) Uani 1 1 d . . . . .
N1D N 0.57842(15) 0.91595(10) 0.26589(8) 0.0149(4) Uani 1 1 d . . . . .
H01D H 0.524(2) 0.9387(15) 0.2603(11) 0.016(6) Uiso 1 1 d . . . . .
C1C C 0.96913(16) 0.83550(12) 0.46352(9) 0.0143(4) Uani 1 1 d . . . . .
C2C C 1.00809(17) 0.76759(12) 0.48250(9) 0.0164(4) Uani 1 1 d . . . . .
C3C C 1.07900(18) 0.76551(13) 0.52879(10) 0.0210(5) Uani 1 1 d . . . . .
H3C H 1.1064 0.7198 0.5413 0.025 Uiso 1 1 calc R U . . .
C4C C 1.11006(18) 0.82890(14) 0.55678(10) 0.0228(5) Uani 1 1 d . . . . .
H4C H 1.1576 0.8266 0.5884 0.027 Uiso 1 1 calc R U . . .
C5C C 1.07105(18) 0.89553(13) 0.53811(10) 0.0212(5) Uani 1 1 d . . . . .
H5C H 1.0921 0.9393 0.5568 0.025 Uiso 1 1 calc R U . . .
C6C C 1.00122(17) 0.89826(12) 0.49205(9) 0.0165(4) Uani 1 1 d . . . . .
H6C H 0.9747 0.9443 0.4797 0.020 Uiso 1 1 calc R U . . .
C7C C 0.97215(17) 0.69778(12) 0.45426(9) 0.0175(4) Uani 1 1 d . . . . .
H7E H 1.0305 0.6624 0.4561 0.021 Uiso 1 1 calc R U . . .
H7F H 0.9545 0.7082 0.4144 0.021 Uiso 1 1 calc R U . . .
C8C C 0.87599(18) 0.66194(12) 0.48016(9) 0.0177(4) Uani 1 1 d . . . . .
C9C C 0.9125(2) 0.61630(14) 0.53087(10) 0.0259(5) Uani 1 1 d . . . . .
H9G H 0.9492 0.6478 0.5585 0.039 Uiso 1 1 calc R U . . .
H9H H 0.9597 0.5778 0.5192 0.039 Uiso 1 1 calc R U . . .
H9I H 0.8520 0.5940 0.5474 0.039 Uiso 1 1 calc R U . . .
C10C C 0.8199(2) 0.61193(13) 0.43706(10) 0.0241(5) Uani 1 1 d . . . . .
H10G H 0.7615 0.5876 0.4541 0.036 Uiso 1 1 calc R U . . .
H10H H 0.8688 0.5751 0.4245 0.036 Uiso 1 1 calc R U . . .
H10I H 0.7936 0.6411 0.4051 0.036 Uiso 1 1 calc R U . . .
C11C C 0.76595(16) 0.78040(11) 0.48185(9) 0.0134(4) Uani 1 1 d . . . . .
C12C C 0.78369(16) 0.80337(11) 0.42185(8) 0.0125(4) Uani 1 1 d . . . . .
H12C H 0.7711 0.7607 0.3964 0.015 Uiso 1 1 calc R U . . .
C14C C 0.70852(16) 0.86586(11) 0.40426(8) 0.0128(4) Uani 1 1 d . . . . .
H14C H 0.6385 0.8624 0.4204 0.015 Uiso 1 1 calc R U . . .
C12D C 0.70472(16) 0.87179(11) 0.34034(9) 0.0126(4) Uani 1 1 d . . . . .
H12D H 0.6973 0.8219 0.3236 0.015 Uiso 1 1 calc R U . . .
C13D C 0.81679(16) 0.90382(11) 0.32903(8) 0.0126(4) Uani 1 1 d . . . . .
H13D H 0.8570 0.8647 0.3106 0.015 Uiso 1 1 calc R U . . .
C15C C 0.86556(16) 0.91405(11) 0.38900(9) 0.0131(4) Uani 1 1 d . . . . .
H15C H 0.9237 0.9504 0.3920 0.016 Uiso 1 1 calc R U . . .
C13C C 0.89478(16) 0.83763(11) 0.41198(8) 0.0128(4) Uani 1 1 d . . . . .
H13C H 0.9269 0.8093 0.3817 0.015 Uiso 1 1 calc R U . . .
C16C C 0.77099(16) 0.93435(11) 0.42226(9) 0.0136(4) Uani 1 1 d . . . . .
H16C H 0.7370 0.9803 0.4092 0.016 Uiso 1 1 calc R U . . .
H16D H 0.7875 0.9364 0.4630 0.016 Uiso 1 1 calc R U . . .
C1D C 0.81406(16) 0.97010(12) 0.29117(9) 0.0139(4) Uani 1 1 d . . . . .
C2D C 0.78034(16) 0.96131(12) 0.23464(9) 0.0151(4) Uani 1 1 d . . . . .
C3D C 0.78313(18) 1.02064(13) 0.19871(9) 0.0200(5) Uani 1 1 d . . . . .
H3D H 0.7621 1.0144 0.1604 0.024 Uiso 1 1 calc R U . . .
C4D C 0.81602(19) 1.08888(13) 0.21764(11) 0.0250(5) Uani 1 1 d . . . . .
H4D H 0.8171 1.1291 0.1926 0.030 Uiso 1 1 calc R U . . .
C5D C 0.8472(2) 1.09795(13) 0.27324(11) 0.0249(5) Uani 1 1 d . . . . .
H5D H 0.8691 1.1446 0.2866 0.030 Uiso 1 1 calc R U . . .
C6D C 0.84646(18) 1.03895(12) 0.30949(10) 0.0196(5) Uani 1 1 d . . . . .
H6D H 0.8685 1.0457 0.3476 0.024 Uiso 1 1 calc R U . . .
C7D C 0.73879(17) 0.88865(12) 0.21370(9) 0.0160(4) Uani 1 1 d . . . . .
H7G H 0.7739 0.8492 0.2358 0.019 Uiso 1 1 calc R U . . .
H7H H 0.7571 0.8824 0.1744 0.019 Uiso 1 1 calc R U . . .
C8D C 0.61910(17) 0.87956(12) 0.21682(9) 0.0156(4) Uani 1 1 d . . . . .
C10D C 0.5907(2) 0.79834(13) 0.21531(11) 0.0251(5) Uani 1 1 d . . . . .
H10J H 0.6215 0.7742 0.2487 0.038 Uiso 1 1 calc R U . . .
H10K H 0.6178 0.7758 0.1820 0.038 Uiso 1 1 calc R U . . .
H10L H 0.5147 0.7930 0.2143 0.038 Uiso 1 1 calc R U . . .
C9D C 0.56473(18) 0.91675(13) 0.16616(9) 0.0209(5) Uani 1 1 d . . . . .
H9J H 0.4890 0.9120 0.1682 0.031 Uiso 1 1 calc R U . . .
H9K H 0.5866 0.8934 0.1319 0.031 Uiso 1 1 calc R U . . .
H9L H 0.5837 0.9686 0.1659 0.031 Uiso 1 1 calc R U . . .
C11D C 0.61274(16) 0.91931(11) 0.31990(9) 0.0133(4) Uani 1 1 d . . . . .
O1D O 0.56739(12) 0.95838(9) 0.35273(6) 0.0180(3) Uani 1 1 d . . . . .
C98 C 0.4047(2) 0.10498(14) 0.17851(11) 0.0263(5) Uani 1 1 d . . . . .
H98 H 0.3758 0.0765 0.2097 0.032 Uiso 1 1 calc R U . . .
Cl4 Cl 0.33865(8) 0.18945(4) 0.17270(4) 0.0531(2) Uani 1 1 d D . . . .
Cl5 Cl 0.53891(5) 0.11984(4) 0.19396(3) 0.03389(16) Uani 1 1 d . . . . .
Cl6 Cl 0.38447(5) 0.05479(3) 0.11621(3) 0.02809(14) Uani 1 1 d . . . . .
C99 C 0.0557(6) 0.1905(4) 0.0943(3) 0.0180(17) Uiso 0.331(8) 1 d D . P A 1
H99 H 0.1166 0.2223 0.0864 0.022 Uiso 0.331(8) 1 calc R U P A 1
Cl1 Cl 0.0179(5) 0.2306(3) 0.15622(18) 0.0458(10) Uani 0.331(8) 1 d D . P A 1
Cl2 Cl 0.1158(5) 0.1083(4) 0.0997(4) 0.0529(18) Uani 0.331(8) 1 d D . P A 1
Cl3 Cl -0.0283(5) 0.2130(4) 0.03775(13) 0.069(2) Uani 0.331(8) 1 d D . P A 1
C99' C 0.0389(5) 0.1805(3) 0.0748(3) 0.0525(15) Uiso 0.669(8) 1 d D . P A 2
H99' H 0.0937 0.2115 0.0585 0.063 Uiso 0.669(8) 1 calc R U P A 2
Cl1' Cl -0.0073(4) 0.2237(2) 0.1357(2) 0.0953(14) Uani 0.669(8) 1 d D . P A 2
Cl2' Cl 0.0920(3) 0.09811(19) 0.09689(18) 0.0576(9) Uani 0.669(8) 1 d D . P A 2
Cl3' Cl -0.05835(15) 0.1647(3) 0.02657(18) 0.1051(15) Uani 0.669(8) 1 d D . P A 2

loop_
_atom_site_aniso_label
_atom_site_aniso_U_11
_atom_site_aniso_U_22
_atom_site_aniso_U_33
_atom_site_aniso_U_23
_atom_site_aniso_U_13
_atom_site_aniso_U_12
N1A 0.0158(9) 0.0187(9) 0.0167(9) -0.0015(7) 0.0031(7) -0.0039(7)
N1B 0.0196(10) 0.0151(9) 0.0163(9) -0.0046(7) 0.0043(8) -0.0005(7)
C1A 0.0117(10) 0.0249(12) 0.0315(13) -0.0151(10) 0.0041(9) 0.0015(9)
C2A 0.0122(10) 0.0355(14) 0.0291(13) -0.0125(11) 0.0075(9) -0.0029(9)
C3A 0.0169(12) 0.0479(17) 0.0354(15) -0.0261(13) 0.0065(10) -0.0028(11)
C4A 0.0209(13) 0.0317(14) 0.0556(19) -0.0281(14) -0.0002(12) 0.0039(11)
C5A 0.0214(13) 0.0239(13) 0.0550(18) -0.0169(12) -0.0050(12) 0.0070(10)
C6A 0.0185(12) 0.0240(12) 0.0366(14) -0.0141(11) -0.0024(10) 0.0054(9)
C7A 0.0236(12) 0.0415(15) 0.0201(12) -0.0135(11) 0.0103(10) -0.0145(11)
C8A 0.0284(13) 0.0254(12) 0.0154(11) 0.0004(9) 0.0046(9) -0.0092(10)
C9A 0.0531(18) 0.0292(14) 0.0252(14) 0.0052(11) 0.0010(12) -0.0138(13)
C10A 0.0333(14) 0.0364(14) 0.0167(11) -0.0031(10) 0.0032(10) -0.0099(11)
C11A 0.0144(10) 0.0110(9) 0.0188(11) -0.0018(8) 0.0025(8) 0.0026(8)
O1A 0.0133(7) 0.0164(7) 0.0181(8) 0.0012(6) 0.0029(6) -0.0003(6)
C12A 0.0137(10) 0.0145(10) 0.0173(10) -0.0024(8) 0.0039(8) -0.0016(8)
C13A 0.0133(10) 0.0215(11) 0.0227(12) -0.0092(9) 0.0053(8) -0.0010(8)
C14A 0.0141(10) 0.0127(9) 0.0156(10) -0.0018(8) 0.0030(8) -0.0002(8)
C15A 0.0157(10) 0.0171(10) 0.0249(12) -0.0071(9) 0.0001(9) 0.0016(8)
C16A 0.0174(10) 0.0140(10) 0.0177(11) -0.0031(8) -0.0004(8) 0.0011(8)
C1B 0.0151(10) 0.0223(11) 0.0256(12) -0.0096(9) 0.0014(9) 0.0031(9)
C2B 0.0125(10) 0.0237(12) 0.0267(12) -0.0096(10) 0.0039(9) 0.0002(9)
C3B 0.0156(11) 0.0296(13) 0.0343(14) -0.0131(11) -0.0010(10) 0.0002(9)
C4B 0.0258(13) 0.0373(15) 0.0350(15) -0.0138(12) -0.0105(11) 0.0045(11)
C5B 0.0322(14) 0.0280(14) 0.0384(16) -0.0054(12) -0.0103(12) 0.0076(11)
C6B 0.0244(12) 0.0224(12) 0.0333(14) -0.0100(10) -0.0043(10) 0.0043(10)
C7B 0.0175(11) 0.0228(11) 0.0235(12) -0.0078(9) 0.0056(9) -0.0051(9)
C8B 0.0199(11) 0.0172(11) 0.0212(11) -0.0042(9) 0.0044(9) -0.0038(8)
C9B 0.0296(13) 0.0178(11) 0.0243(12) -0.0004(9) 0.0061(10) -0.0041(9)
C10B 0.0244(12) 0.0229(12) 0.0262(13) -0.0098(10) 0.0041(10) -0.0056(9)
C11B 0.0158(10) 0.0139(10) 0.0176(11) -0.0027(8) 0.0021(8) 0.0014(8)
C12B 0.0147(10) 0.0136(10) 0.0140(10) -0.0023(8) 0.0027(8) 0.0000(8)
C13B 0.0139(10) 0.0196(11) 0.0201(11) -0.0074(9) 0.0029(8) -0.0003(8)
O1B 0.0301(9) 0.0209(8) 0.0225(9) -0.0085(7) 0.0134(7) -0.0076(7)
N1C 0.0205(9) 0.0145(9) 0.0101(9) 0.0022(7) 0.0032(7) 0.0010(7)
O1C 0.0210(8) 0.0165(7) 0.0157(8) 0.0011(6) 0.0046(6) 0.0020(6)
N1D 0.0129(9) 0.0164(9) 0.0153(9) 0.0007(7) -0.0003(7) 0.0028(7)
C1C 0.0119(9) 0.0178(10) 0.0133(10) 0.0011(8) 0.0022(8) -0.0006(8)
C2C 0.0155(10) 0.0180(10) 0.0161(10) 0.0002(8) 0.0032(8) 0.0027(8)
C3C 0.0208(11) 0.0211(11) 0.0205(11) 0.0024(9) -0.0035(9) 0.0051(9)
C4C 0.0204(11) 0.0291(13) 0.0182(11) -0.0012(10) -0.0071(9) 0.0028(9)
C5C 0.0223(12) 0.0221(11) 0.0188(11) -0.0030(9) -0.0027(9) -0.0021(9)
C6C 0.0167(10) 0.0154(10) 0.0175(11) 0.0014(8) 0.0021(8) -0.0010(8)
C7C 0.0200(11) 0.0170(10) 0.0158(10) 0.0002(8) 0.0030(8) 0.0035(8)
C8C 0.0240(11) 0.0133(10) 0.0159(10) 0.0010(8) 0.0035(9) 0.0018(8)
C9C 0.0339(14) 0.0216(12) 0.0226(12) 0.0064(10) 0.0063(10) 0.0091(10)
C10C 0.0310(13) 0.0162(11) 0.0254(12) -0.0023(9) 0.0048(10) -0.0031(9)
C11C 0.0126(10) 0.0143(10) 0.0132(10) 0.0005(8) -0.0012(8) -0.0037(8)
C12C 0.0136(10) 0.0131(9) 0.0110(9) 0.0001(8) 0.0015(7) -0.0006(7)
C14C 0.0129(10) 0.0132(9) 0.0124(10) 0.0019(8) 0.0006(7) 0.0001(7)
C12D 0.0123(9) 0.0118(9) 0.0135(10) -0.0004(8) 0.0000(7) -0.0007(7)
C13D 0.0136(10) 0.0122(9) 0.0120(10) 0.0018(8) 0.0018(7) 0.0004(7)
C15C 0.0139(10) 0.0120(9) 0.0131(10) 0.0011(8) -0.0010(8) -0.0012(8)
C13C 0.0140(10) 0.0133(9) 0.0112(9) 0.0004(8) 0.0024(7) -0.0012(8)
C16C 0.0148(10) 0.0131(10) 0.0127(10) 0.0014(8) -0.0005(8) 0.0002(8)
C1D 0.0114(9) 0.0158(10) 0.0144(10) 0.0021(8) 0.0015(8) -0.0001(8)
C2D 0.0124(10) 0.0169(10) 0.0162(10) 0.0011(8) 0.0032(8) 0.0004(8)
C3D 0.0195(11) 0.0254(12) 0.0149(10) 0.0056(9) -0.0005(8) -0.0005(9)
C4D 0.0255(12) 0.0218(12) 0.0272(13) 0.0128(10) -0.0021(10) -0.0042(10)
C5D 0.0278(13) 0.0160(11) 0.0304(13) 0.0053(10) -0.0036(10) -0.0076(9)
C6D 0.0214(11) 0.0183(11) 0.0189(11) 0.0012(9) -0.0018(9) -0.0024(9)
C7D 0.0197(11) 0.0159(10) 0.0126(10) -0.0008(8) 0.0016(8) 0.0020(8)
C8D 0.0190(11) 0.0143(10) 0.0134(10) -0.0010(8) -0.0003(8) -0.0019(8)
C10D 0.0324(13) 0.0179(11) 0.0246(12) -0.0037(9) -0.0009(10) -0.0058(10)
C9D 0.0218(11) 0.0247(12) 0.0157(11) -0.0008(9) -0.0043(9) -0.0001(9)
C11D 0.0109(9) 0.0133(9) 0.0157(10) 0.0011(8) 0.0018(8) -0.0028(7)
O1D 0.0160(8) 0.0204(8) 0.0174(8) -0.0014(6) 0.0001(6) 0.0032(6)
C98 0.0347(14) 0.0209(12) 0.0242(13) 0.0046(10) 0.0099(10) 0.0061(10)
Cl4 0.0807(6) 0.0319(4) 0.0460(5) -0.0004(3) -0.0027(4) 0.0307(4)
Cl5 0.0386(4) 0.0355(4) 0.0285(3) -0.0031(3) 0.0107(3) -0.0073(3)
Cl6 0.0333(3) 0.0233(3) 0.0281(3) 0.0036(2) 0.0065(2) -0.0015(2)
Cl1 0.063(2) 0.0413(17) 0.0342(18) -0.0006(14) 0.0127(15) 0.0096(14)
Cl2 0.0269(18) 0.063(4) 0.068(3) -0.008(2) -0.0049(17) 0.026(2)
Cl3 0.053(3) 0.106(4) 0.0460(17) 0.0103(19) -0.0062(14) 0.048(3)
Cl1' 0.118(3) 0.0522(14) 0.124(3) 0.0220(19) 0.079(2) 0.0337(17)
Cl2' 0.086(2) 0.0247(7) 0.0588(12) 0.0088(7) -0.0244(14) 0.0088(12)
Cl3' 0.0329(9) 0.138(3) 0.143(2) 0.075(2) -0.0123(11) 0.0160(13)

loop_
_atom_type_symbol
_atom_type_description
_atom_type_scat_dispersion_real
_atom_type_scat_dispersion_imag
_atom_type_scat_source
C C 0.0033 0.0016 'International Tables Vol C Tables 4.2.6.8 and 6.1.1.4'
H H 0.0000 0.0000 'International Tables Vol C Tables 4.2.6.8 and 6.1.1.4'
N N 0.0061 0.0033 'International Tables Vol C Tables 4.2.6.8 and 6.1.1.4'
O O 0.0106 0.0060 'International Tables Vol C Tables 4.2.6.8 and 6.1.1.4'
Cl Cl 0.1484 0.1585 'International Tables Vol C Tables 4.2.6.8 and 6.1.1.4'

loop_
_geom_angle_atom_site_label_1
_geom_angle_atom_site_label_2
_geom_angle_atom_site_label_3
_geom_angle
C11A N1A C8A 132.3(2)
C11B N1B C8B 133.25(19)
C6A C1A C2A 118.9(2)
C6A C1A C13A 122.5(2)
C2A C1A C13A 118.6(2)
C3A C2A C1A 119.0(3)
C3A C2A C7A 120.4(2)
C1A C2A C7A 120.6(2)
C4A C3A C2A 121.2(3)
C5A C4A C3A 119.8(2)
C4A C5A C6A 119.9(3)
C1A C6A C5A 121.1(3)
C2A C7A C8A 115.3(2)
N1A C8A C9A 111.3(2)
N1A C8A C10A 105.19(19)
C9A C8A C10A 108.6(2)
N1A C8A C7A 112.0(2)
C9A C8A C7A 110.0(2)
C10A C8A C7A 109.7(2)
O1A C11A N1A 119.4(2)
O1A C11A C12A 119.72(19)
N1A C11A C12A 120.79(19)
C11A C12A C14A 109.41(17)
C11A C12A C13A 114.57(17)
C14A C12A C13A 102.59(17)
C1A C13A C15A 116.6(2)
C1A C13A C12A 113.07(18)
C15A C13A C12A 102.48(17)
C16A C14A C12A 102.29(16)
C16A C14A C12B 101.76(17)
C12A C14A C12B 109.27(17)
C16A C15A C13A 102.28(17)
C16A C15A C13B 102.13(17)
C13A C15A C13B 108.51(19)
C15A C16A C14A 94.22(17)
C6B C1B C2B 118.6(2)
C6B C1B C13B 122.4(2)
C2B C1B C13B 119.0(2)
C3B C2B C1B 118.8(2)
C3B C2B C7B 120.4(2)
C1B C2B C7B 120.8(2)
C4B C3B C2B 121.8(2)
C3B C4B C5B 119.3(2)
C4B C5B C6B 119.6(3)
C1B C6B C5B 121.8(2)
C2B C7B C8B 113.31(19)
N1B C8B C9B 110.50(19)
N1B C8B C10B 105.27(18)
C9B C8B C10B 109.43(19)
N1B C8B C7B 111.58(18)
C9B C8B C7B 110.25(19)
C10B C8B C7B 109.68(19)
O1B C11B N1B 119.5(2)
O1B C11B C12B 118.61(19)
N1B C11B C12B 121.85(19)
C11B C12B C14A 108.61(17)
C11B C12B C13B 115.60(18)
C14A C12B C13B 102.29(16)
C1B C13B C15A 116.2(2)
C1B C13B C12B 114.47(17)
C15A C13B C12B 102.34(16)
C11C N1C C8C 133.09(19)
C11D N1D C8D 132.66(19)
C6C C1C C2C 118.68(19)
C6C C1C C13C 122.45(19)
C2C C1C C13C 118.86(19)
C3C C2C C1C 119.1(2)
C3C C2C C7C 120.3(2)
C1C C2C C7C 120.54(19)
C4C C3C C2C 121.3(2)
C5C C4C C3C 119.3(2)
C4C C5C C6C 119.8(2)
C5C C6C C1C 121.7(2)
C2C C7C C8C 114.07(18)
N1C C8C C9C 104.90(18)
N1C C8C C10C 111.52(19)
C9C C8C C10C 108.93(19)
N1C C8C C7C 112.29(17)
C9C C8C C7C 109.37(19)
C10C C8C C7C 109.67(18)
O1C C11C N1C 119.48(19)
O1C C11C C12C 120.01(18)
N1C C11C C12C 120.45(18)
C11C C12C C14C 109.85(17)
C11C C12C C13C 115.41(17)
C14C C12C C13C 102.78(16)
C12D C14C C16C 102.21(16)
C12D C14C C12C 108.19(16)
C16C C14C C12C 102.58(16)
C11D C12D C14C 110.12(17)
C11D C12D C13D 115.28(16)
C14C C12D C13D 102.45(16)
C1D C13D C15C 117.10(17)
C1D C13D C12D 113.90(16)
C15C C13D C12D 102.16(16)
C16C C15C C13C 102.58(16)
C16C C15C C13D 102.72(16)
C13C C15C C13D 107.53(16)
C1C C13C C15C 116.35(17)
C1C C13C C12C 113.50(16)
C15C C13C C12C 101.99(16)
C15C C16C C14C 94.14(16)
C6D C1D C2D 118.58(19)
C6D C1D C13D 122.60(19)
C2D C1D C13D 118.79(19)
C3D C2D C1D 119.4(2)
C3D C2D C7D 120.2(2)
C1D C2D C7D 120.37(19)
C4D C3D C2D 121.2(2)
C5D C4D C3D 119.5(2)
C4D C5D C6D 120.0(2)
C5D C6D C1D 121.3(2)
C2D C7D C8D 114.33(17)
N1D C8D C9D 105.55(18)
N1D C8D C10D 111.34(18)
C9D C8D C10D 108.38(18)
N1D C8D C7D 112.62(17)
C9D C8D C7D 109.01(18)
C10D C8D C7D 109.76(18)
O1D C11D N1D 119.96(19)
O1D C11D C12D 120.58(19)
N1D C11D C12D 119.40(18)
Cl6 C98 Cl5 110.90(13)
Cl6 C98 Cl4 109.93(14)
Cl5 C98 Cl4 109.98(14)
Cl2 C99 Cl3 122.1(5)
Cl2 C99 Cl1 117.1(5)
Cl3 C99 Cl1 112.0(4)
Cl3' C99' Cl2' 109.1(4)
Cl3' C99' Cl1' 111.8(4)
Cl2' C99' Cl1' 106.1(4)

loop_
_geom_bond_atom_site_label_1
_geom_bond_atom_site_label_2
_geom_bond_distance
N1A C11A 1.341(3)
N1A C8A 1.483(3)
N1B C11B 1.339(3)
N1B C8B 1.478(3)
C1A C6A 1.389(4)
C1A C2A 1.409(4)
C1A C13A 1.520(3)
C2A C3A 1.403(4)
C2A C7A 1.504(4)
C3A C4A 1.383(4)
C4A C5A 1.375(4)
C5A C6A 1.398(3)
C7A C8A 1.553(4)
C8A C9A 1.527(4)
C8A C10A 1.532(3)
C11A O1A 1.242(3)
C11A C12A 1.531(3)
C12A C14A 1.541(3)
C12A C13A 1.583(3)
C13A C15A 1.542(3)
C14A C16A 1.540(3)
C14A C12B 1.543(3)
C15A C16A 1.535(3)
C15A C13B 1.549(3)
C1B C6B 1.386(4)
C1B C2B 1.410(3)
C1B C13B 1.521(3)
C2B C3B 1.395(3)
C2B C7B 1.510(3)
C3B C4B 1.380(4)
C4B C5B 1.385(4)
C5B C6B 1.388(4)
C7B C8B 1.555(3)
C8B C9B 1.525(3)
C8B C10B 1.535(3)
C11B O1B 1.238(3)
C11B C12B 1.533(3)
C12B C13B 1.593(3)
N1C C11C 1.348(3)
N1C C8C 1.474(3)
O1C C11C 1.236(3)
N1D C11D 1.348(3)
N1D C8D 1.473(3)
C1C C6C 1.388(3)
C1C C2C 1.406(3)
C1C C13C 1.522(3)
C2C C3C 1.399(3)
C2C C7C 1.507(3)
C3C C4C 1.388(3)
C4C C5C 1.383(3)
C5C C6C 1.387(3)
C7C C8C 1.557(3)
C8C C9C 1.529(3)
C8C C10C 1.532(3)
C11C C12C 1.529(3)
C12C C14C 1.541(3)
C12C C13C 1.588(3)
C14C C12D 1.536(3)
C14C C16C 1.538(3)
C12D C11D 1.527(3)
C12D C13D 1.591(3)
C13D C1D 1.514(3)
C13D C15C 1.550(3)
C15C C16C 1.534(3)
C15C C13C 1.542(3)
C1D C6D 1.391(3)
C1D C2D 1.411(3)
C2D C3D 1.388(3)
C2D C7D 1.509(3)
C3D C4D 1.387(3)
C4D C5D 1.383(4)
C5D C6D 1.387(3)
C7D C8D 1.552(3)
C8D C9D 1.529(3)
C8D C10D 1.530(3)
C11D O1D 1.233(3)
C98 Cl6 1.762(3)
C98 Cl5 1.765(3)
C98 Cl4 1.765(3)
C99 Cl2 1.692(8)
C99 Cl3 1.739(7)
C99 Cl1 1.748(8)
C99' Cl3' 1.683(6)
C99' Cl2' 1.726(6)
C99' Cl1' 1.790(6)

loop_
_geom_hbond_atom_site_label_D
_geom_hbond_atom_site_label_H
_geom_hbond_atom_site_label_A
_geom_hbond_distance_DH
_geom_hbond_distance_HA
_geom_hbond_distance_DA
_geom_hbond_angle_DHA
_geom_hbond_site_symmetry_A
C98 H98 O1A 1.00 2.20 3.091(3) 147.1 1_545
N1D H01D O1A 0.82(3) 2.09(3) 2.896(2) 165(3) .
N1A H01A O1D 0.82(3) 2.18(3) 2.953(3) 157(2) .
N1C H01C O1B 0.83(3) 1.97(3) 2.790(2) 172(3) 4_676
N1B H01B O1C 0.83(3) 2.11(3) 2.938(2) 173(3) 4_575
